data_7025356
loop_
_publ_author_name
'Aguado, Javier E.'
'Crespo, Olga'
'Gimeno, M Concepci\'on'
'Jones, Peter G.'
'Laguna, Antonio'
'Villacampa, M. Dolores'

_publ_section_title
;
 Coordination properties of the
 1,1'-bis[((6-methyl)-2-pyridyl)amido]ferrocene ligand towards group 11
 complexes.
;
_journal_issue 18
_journal_name_full 'Dalton transactions (Cambridge, England : 2003)'
_journal_page_first 4321
_journal_page_last 4330
_journal_paper_doi 10.1039/b927208a
_journal_volume 39
_journal_year 2010
_chemical_formula_sum 'C25 H22 Ag F3 Fe N4 O5 S'
_chemical_formula_weight 711.25
_chemical_name_systematic
;
?
;
_space_group_IT_number 78
_symmetry_cell_setting tetragonal
_symmetry_space_group_name_Hall 'P 4cw'
_symmetry_space_group_name_H-M 'P 43'
_atom_sites_solution_hydrogens geom
_atom_sites_solution_primary direct
_atom_sites_solution_secondary difmap
_audit_creation_method SHELXL-97
_cell_angle_alpha 90.00
_cell_angle_beta 90.00
_cell_angle_gamma 90.00
_cell_formula_units_Z 4
_cell_length_a 12.0259(6)
_cell_length_b 12.0259(6)
_cell_length_c 17.3790(14)
_cell_measurement_reflns_used 7138
_cell_measurement_temperature 143(2)
_cell_measurement_theta_max 28
_cell_measurement_theta_min 2
_cell_volume 2513.4(3)
_computing_cell_refinement 'Bruker SAINT'
_computing_data_collection 'Bruker SMART'
_computing_data_reduction 'Bruker SAINT'
_computing_molecular_graphics 'Siemens XP'
_computing_publication_material SHELXL-97
_computing_structure_refinement 'SHELXL-97 (Sheldrick, 1997)'
_computing_structure_solution 'SHELXS-97 (Sheldrick, 1990)'
_diffrn_ambient_temperature 143(2)
_diffrn_detector_area_resol_mean 8.192
_diffrn_measured_fraction_theta_full 1.000
_diffrn_measured_fraction_theta_max 1.000
_diffrn_measurement_device_type 'Bruker SMART 1000 CCD'
_diffrn_measurement_method '\w- & \f-scan'
_diffrn_radiation_monochromator graphite
_diffrn_radiation_source 'fine-focus sealed tube'
_diffrn_radiation_type MoK\a
_diffrn_radiation_wavelength 0.71073
_diffrn_reflns_av_R_equivalents 0.0432
_diffrn_reflns_av_sigmaI/netI 0.0289
_diffrn_reflns_limit_h_max 16
_diffrn_reflns_limit_h_min -15
_diffrn_reflns_limit_k_max 16
_diffrn_reflns_limit_k_min -16
_diffrn_reflns_limit_l_max 23
_diffrn_reflns_limit_l_min -23
_diffrn_reflns_number 48819
_diffrn_reflns_theta_full 28.00
_diffrn_reflns_theta_max 28.28
_diffrn_reflns_theta_min 1.69
_exptl_absorpt_coefficient_mu 1.509
_exptl_absorpt_correction_T_max 0.962
_exptl_absorpt_correction_T_min 0.776
_exptl_absorpt_correction_type multi-scan
_exptl_absorpt_process_details SADABS
_exptl_crystal_colour orange
_exptl_crystal_density_diffrn 1.880
_exptl_crystal_density_method 'not measured'
_exptl_crystal_description needle
_exptl_crystal_F_000 1424
_exptl_crystal_size_max 0.46
_exptl_crystal_size_mid 0.07
_exptl_crystal_size_min 0.05
_refine_diff_density_max 0.456
_refine_diff_density_min -0.270
_refine_diff_density_rms 0.058
_refine_ls_abs_structure_details 'Flack H D (1983), Acta Cryst. A39, 876-881'
_refine_ls_abs_structure_Flack -0.014(11)
_refine_ls_extinction_method none
_refine_ls_goodness_of_fit_ref 1.030
_refine_ls_hydrogen_treatment 'rigid methyls, others riding'
_refine_ls_matrix_type full
_refine_ls_number_parameters 371
_refine_ls_number_reflns 6237
_refine_ls_number_restraints 1
_refine_ls_restrained_S_all 1.030
_refine_ls_R_factor_all 0.0275
_refine_ls_R_factor_gt 0.0230
_refine_ls_shift/su_max 0.006
_refine_ls_shift/su_mean 0.000
_refine_ls_structure_factor_coef Fsqd
_refine_ls_weighting_details 'calc w=1/[\s^2^(Fo^2^)+(0.0270P)^2^] where P=(Fo^2^+2Fc^2^)/3'
_refine_ls_weighting_scheme calc
_refine_ls_wR_factor_gt 0.0478
_refine_ls_wR_factor_ref 0.0491
_reflns_number_gt 5715
_reflns_number_total 6237
_reflns_threshold_expression >2sigma(I)
_cod_data_source_file b927208a.txt
_cod_data_source_block phewfe
_cod_depositor_comments
;
The following automatic conversions were performed:

'_geom_bond_publ_flag' value 'Y' changed to 'y' according to
/home/saulius/struct/CIF-dictionaries/cif_core.dic dictionary named
'cif_core.dic' version 2.4.2 from 2011-04-26 (43
times).

'_geom_angle_publ_flag' value 'Y' changed to 'y' according
to /home/saulius/struct/CIF-dictionaries/cif_core.dic dictionary
named 'cif_core.dic' version 2.4.2 from 2011-04-26 (53 times).

Automatic conversion script
Id: cif_fix_values 1891 2012-01-12 08:04:46Z andrius 
;
_cod_database_code 7025356

loop_
_symmetry_equiv_pos_as_xyz
'x, y, z'
'-x, -y, z+1/2'
'-y, x, z+3/4'
'y, -x, z+1/4'

loop_
_atom_site_label
_atom_site_type_symbol
_atom_site_fract_x
_atom_site_fract_y
_atom_site_fract_z
_atom_site_U_iso_or_equiv
_atom_site_adp_type
_atom_site_occupancy
_atom_site_symmetry_multiplicity
_atom_site_calc_flag
_atom_site_refinement_flags
Ag Ag 0.579690(13) 0.535783(13) 0.180895(10) 0.01816(4) Uani 1 1 d .
Fe Fe 0.18531(2) 0.35275(2) 0.17750(2) 0.01611(7) Uani 1 1 d .
C1 C 0.2826(2) 0.2995(2) 0.26480(14) 0.0201(5) Uani 1 1 d .
C2 C 0.2583(2) 0.4144(2) 0.27444(14) 0.0210(5) Uani 1 1 d .
H2 H 0.3114 0.4727 0.2767 0.025 Uiso 1 1 calc R
C3 C 0.1408(2) 0.4272(2) 0.28005(15) 0.0258(6) Uani 1 1 d .
H3 H 0.1016 0.4952 0.2861 0.031 Uiso 1 1 calc R
C4 C 0.0932(2) 0.3193(2) 0.27488(14) 0.0273(6) Uani 1 1 d .
H4 H 0.0160 0.3030 0.2776 0.033 Uiso 1 1 calc R
C5 C 0.1779(2) 0.2407(2) 0.26517(14) 0.0253(5) Uani 1 1 d .
H5 H 0.1682 0.1627 0.2598 0.030 Uiso 1 1 calc R
C6 C 0.2565(2) 0.43233(19) 0.08765(14) 0.0175(5) Uani 1 1 d .
C7 C 0.1388(2) 0.4537(2) 0.08854(14) 0.0203(5) Uani 1 1 d .
H7 H 0.1041 0.5243 0.0932 0.024 Uiso 1 1 calc R
C8 C 0.0845(2) 0.3495(2) 0.08114(14) 0.0225(5) Uani 1 1 d .
H8 H 0.0063 0.3386 0.0796 0.027 Uiso 1 1 calc R
C9 C 0.1660(2) 0.2641(2) 0.07644(13) 0.0218(5) Uani 1 1 d .
H9 H 0.1516 0.1867 0.0719 0.026 Uiso 1 1 calc R
C10 C 0.2724(2) 0.3147(2) 0.07966(13) 0.0196(5) Uani 1 1 d .
H10 H 0.3418 0.2773 0.0770 0.023 Uiso 1 1 calc R
C11 C 0.38993(19) 0.2450(2) 0.24833(13) 0.0207(5) Uani 1 1 d .
C12 C 0.34935(19) 0.51158(19) 0.09483(13) 0.0171(5) Uani 1 1 d .
N11 N 0.47989(17) 0.31563(17) 0.24947(12) 0.0196(4) Uani 1 1 d .
H11 H 0.469(2) 0.377(2) 0.2614(16) 0.023(8) Uiso 1 1 d .
N12 N 0.32571(17) 0.61228(17) 0.12570(13) 0.0193(4) Uani 1 1 d .
H12 H 0.264(2) 0.626(2) 0.1418(17) 0.027(8) Uiso 1 1 d .
O1 O 0.39847(15) 0.14576(14) 0.23442(11) 0.0306(4) Uani 1 1 d .
O2 O 0.44463(13) 0.48557(13) 0.07243(9) 0.0197(3) Uani 1 1 d .
N21 N 0.65365(16) 0.37702(16) 0.21253(11) 0.0170(4) Uani 1 1 d .
C22 C 0.5905(2) 0.2890(2) 0.23267(13) 0.0177(5) Uani 1 1 d .
C23 C 0.6328(2) 0.1814(2) 0.23897(15) 0.0219(5) Uani 1 1 d .
H23 H 0.5866 0.1212 0.2540 0.026 Uiso 1 1 calc R
C24 C 0.7442(2) 0.1653(2) 0.22256(15) 0.0246(5) Uani 1 1 d .
H24 H 0.7755 0.0929 0.2249 0.030 Uiso 1 1 calc R
C25 C 0.8100(2) 0.2556(2) 0.20262(14) 0.0226(5) Uani 1 1 d .
H25 H 0.8864 0.2451 0.1909 0.027 Uiso 1 1 calc R
C26 C 0.76410(18) 0.36102(19) 0.19991(12) 0.0175(5) Uani 1 1 d .
C27 C 0.83201(17) 0.46348(18) 0.18404(17) 0.0227(5) Uani 1 1 d .
H27A H 0.8085 0.4964 0.1351 0.027 Uiso 1 1 calc R
H27B H 0.9109 0.4434 0.1810 0.027 Uiso 1 1 calc R
H27C H 0.8210 0.5174 0.2256 0.027 Uiso 1 1 calc R
N31 N 0.50286(15) 0.69506(16) 0.14852(11) 0.0169(4) Uani 1 1 d .
C32 C 0.3946(2) 0.7071(2) 0.13039(14) 0.0182(5) Uani 1 1 d .
C33 C 0.3451(2) 0.8095(2) 0.11819(16) 0.0225(5) Uani 1 1 d .
H33 H 0.2693 0.8146 0.1032 0.027 Uiso 1 1 calc R
C34 C 0.4089(2) 0.9045(2) 0.12832(15) 0.0252(5) Uani 1 1 d .
H34 H 0.3765 0.9761 0.1229 0.030 Uiso 1 1 calc R
C35 C 0.5199(2) 0.89331(19) 0.14635(14) 0.0231(5) Uani 1 1 d .
H35 H 0.5649 0.9576 0.1525 0.028 Uiso 1 1 calc R
C36 C 0.56622(19) 0.7885(2) 0.15558(13) 0.0196(5) Uani 1 1 d .
C37 C 0.68709(18) 0.7726(2) 0.17307(17) 0.0253(5) Uani 1 1 d .
H37A H 0.6952 0.7212 0.2165 0.030 Uiso 1 1 calc R
H37B H 0.7205 0.8444 0.1863 0.030 Uiso 1 1 calc R
H37C H 0.7247 0.7416 0.1278 0.030 Uiso 1 1 calc R
S S 0.03418(5) 0.73610(5) 0.15612(4) 0.02502(13) Uani 1 1 d .
O3 O 0.12442(14) 0.69696(15) 0.20381(11) 0.0315(4) Uani 1 1 d .
O4 O -0.07263(14) 0.69050(16) 0.17243(16) 0.0475(6) Uani 1 1 d .
O5 O 0.06377(17) 0.73979(17) 0.07547(12) 0.0409(5) Uani 1 1 d .
C99 C 0.0191(2) 0.8827(2) 0.1822(2) 0.0307(5) Uani 1 1 d .
F1 F 0.11273(13) 0.93978(12) 0.17164(12) 0.0426(4) Uani 1 1 d .
F2 F -0.06002(14) 0.93074(15) 0.13976(12) 0.0480(5) Uani 1 1 d .
F3 F -0.00838(17) 0.89382(16) 0.25551(11) 0.0554(5) Uani 1 1 d .

loop_
_atom_site_aniso_label
_atom_site_aniso_U_11
_atom_site_aniso_U_22
_atom_site_aniso_U_33
_atom_site_aniso_U_23
_atom_site_aniso_U_13
_atom_site_aniso_U_12
Ag 0.01808(8) 0.01738(8) 0.01904(8) 0.00158(8) -0.00001(8) 0.00138(6)
Fe 0.01477(14) 0.01991(15) 0.01364(14) -0.00015(14) -0.00038(15) -0.00202(11)
C1 0.0201(12) 0.0238(12) 0.0163(12) 0.0051(9) -0.0028(9) -0.0058(9)
C2 0.0179(12) 0.0315(14) 0.0136(11) -0.0031(10) -0.0001(9) -0.0049(10)
C3 0.0214(12) 0.0394(15) 0.0165(12) -0.0061(11) 0.0033(10) 0.0008(11)
C4 0.0178(12) 0.0474(17) 0.0166(12) 0.0032(12) 0.0011(9) -0.0082(11)
C5 0.0264(13) 0.0314(14) 0.0182(12) 0.0069(10) -0.0042(10) -0.0095(11)
C6 0.0203(12) 0.0183(12) 0.0141(11) 0.0018(9) -0.0003(9) -0.0016(9)
C7 0.0197(12) 0.0232(12) 0.0180(12) 0.0019(9) -0.0017(9) 0.0006(10)
C8 0.0217(12) 0.0294(14) 0.0164(12) 0.0000(10) -0.0040(10) -0.0022(10)
C9 0.0261(13) 0.0233(13) 0.0161(12) -0.0019(10) 0.0004(10) -0.0058(10)
C10 0.0196(12) 0.0233(12) 0.0158(12) -0.0024(9) 0.0018(9) 0.0008(9)
C11 0.0211(12) 0.0238(12) 0.0172(12) 0.0059(9) -0.0058(9) -0.0046(9)
C12 0.0195(12) 0.0186(11) 0.0132(11) 0.0026(9) -0.0007(8) 0.0016(9)
N11 0.0193(10) 0.0154(10) 0.0241(11) 0.0009(9) 0.0004(8) -0.0005(8)
N12 0.0148(10) 0.0176(10) 0.0257(11) 0.0004(8) 0.0035(9) -0.0003(8)
O1 0.0287(10) 0.0187(9) 0.0443(12) 0.0042(8) -0.0092(9) -0.0037(7)
O2 0.0193(8) 0.0220(9) 0.0180(9) -0.0008(7) 0.0017(6) 0.0014(7)
N21 0.0184(10) 0.0184(10) 0.0142(9) -0.0017(8) -0.0010(8) 0.0003(8)
C22 0.0188(12) 0.0194(12) 0.0150(11) -0.0002(9) -0.0020(9) 0.0005(9)
C23 0.0275(13) 0.0186(12) 0.0196(12) 0.0022(10) -0.0019(10) 0.0015(10)
C24 0.0286(13) 0.0235(13) 0.0217(13) -0.0012(10) -0.0046(10) 0.0087(10)
C25 0.0171(11) 0.0300(13) 0.0208(12) -0.0017(9) -0.0023(9) 0.0057(10)
C26 0.0188(11) 0.0218(11) 0.0120(12) -0.0018(8) -0.0017(8) -0.0001(9)
C27 0.0174(10) 0.0266(11) 0.0241(12) 0.0004(12) 0.0020(11) 0.0005(9)
N31 0.0182(10) 0.0182(10) 0.0142(9) -0.0010(8) 0.0034(8) -0.0010(7)
C32 0.0212(12) 0.0177(12) 0.0156(11) -0.0008(9) 0.0050(9) -0.0008(9)
C33 0.0215(12) 0.0196(13) 0.0265(14) 0.0037(10) 0.0046(10) 0.0028(10)
C34 0.0315(14) 0.0156(12) 0.0284(14) 0.0030(10) 0.0063(11) 0.0026(10)
C35 0.0301(13) 0.0169(11) 0.0224(12) -0.0004(9) 0.0056(10) -0.0085(10)
C36 0.0210(12) 0.0237(12) 0.0139(11) -0.0001(9) 0.0037(9) -0.0026(9)
C37 0.0220(12) 0.0274(12) 0.0266(13) -0.0002(11) -0.0025(11) -0.0049(9)
S 0.0177(3) 0.0242(3) 0.0332(3) -0.0018(2) -0.0024(2) -0.0007(2)
O3 0.0271(9) 0.0307(10) 0.0367(11) 0.0005(8) -0.0048(8) 0.0032(8)
O4 0.0243(10) 0.0356(11) 0.0827(17) 0.0075(13) 0.0025(12) -0.0065(8)
O5 0.0407(12) 0.0477(13) 0.0344(11) -0.0096(10) -0.0024(9) 0.0038(10)
C99 0.0287(13) 0.0283(13) 0.0351(14) -0.0007(14) 0.0012(14) 0.0023(10)
F1 0.0377(9) 0.0277(8) 0.0624(12) -0.0022(9) -0.0009(9) -0.0059(6)
F2 0.0379(10) 0.0379(10) 0.0682(13) 0.0067(9) -0.0077(9) 0.0152(8)
F3 0.0694(13) 0.0552(12) 0.0417(11) -0.0142(9) 0.0178(10) 0.0135(10)

loop_
_atom_type_symbol
_atom_type_description
_atom_type_scat_dispersion_real
_atom_type_scat_dispersion_imag
_atom_type_scat_source
C C 0.0033 0.0016 'International Tables Vol C Tables 4.2.6.8 and 6.1.1.4'
H H 0.0000 0.0000 'International Tables Vol C Tables 4.2.6.8 and 6.1.1.4'
N N 0.0061 0.0033 'International Tables Vol C Tables 4.2.6.8 and 6.1.1.4'
O O 0.0106 0.0060 'International Tables Vol C Tables 4.2.6.8 and 6.1.1.4'
F F 0.0171 0.0103 'International Tables Vol C Tables 4.2.6.8 and 6.1.1.4'
S S 0.1246 0.1234 'International Tables Vol C Tables 4.2.6.8 and 6.1.1.4'
Fe Fe 0.3463 0.8444 'International Tables Vol C Tables 4.2.6.8 and 6.1.1.4'
Ag Ag -0.8971 1.1015 'International Tables Vol C Tables 4.2.6.8 and 6.1.1.4'

loop_
_geom_angle_atom_site_label_1
_geom_angle_atom_site_label_2
_geom_angle_atom_site_label_3
_geom_angle
_geom_angle_site_symmetry_3
_geom_angle_publ_flag
N21 Ag N31 179.23(7) . y
N21 Ag O2 103.79(6) . y
N31 Ag O2 75.56(6) . y
N21 Ag O2 91.01(6) 4_565 y
N31 Ag O2 88.92(6) 4_565 y
O2 Ag O2 115.00(4) 4_565 y
C1 Fe C6 119.00(10) . ?
C1 Fe C5 41.69(9) . ?
C6 Fe C5 155.48(10) . ?
C1 Fe C2 41.02(10) . ?
C6 Fe C2 106.49(9) . ?
C5 Fe C2 68.96(10) . ?
C1 Fe C7 156.20(10) . ?
C6 Fe C7 41.44(9) . ?
C5 Fe C7 161.33(10) . ?
C2 Fe C7 121.78(10) . ?
C1 Fe C10 104.87(10) . ?
C6 Fe C10 41.25(9) . ?
C5 Fe C10 119.72(10) . ?
C2 Fe C10 123.17(10) . ?
C7 Fe C10 69.18(10) . ?
C1 Fe C4 68.46(10) . ?
C6 Fe C4 162.50(11) . ?
C5 Fe C4 39.93(11) . ?
C2 Fe C4 67.92(10) . ?
C7 Fe C4 126.14(10) . ?
C10 Fe C4 155.79(10) . ?
C1 Fe C3 68.86(11) . ?
C6 Fe C3 124.84(10) . ?
C5 Fe C3 68.25(11) . ?
C2 Fe C3 40.61(9) . ?
C7 Fe C3 108.93(10) . ?
C10 Fe C3 161.03(10) . ?
C4 Fe C3 40.28(11) . ?
C1 Fe C9 122.65(10) . ?
C6 Fe C9 68.64(10) . ?
C5 Fe C9 106.83(10) . ?
C2 Fe C9 159.66(10) . ?
C7 Fe C9 68.48(10) . ?
C10 Fe C9 40.30(9) . ?
C4 Fe C9 122.40(10) . ?
C3 Fe C9 158.03(10) . ?
C1 Fe C8 160.36(10) . ?
C6 Fe C8 68.40(10) . ?
C5 Fe C8 124.61(10) . ?
C2 Fe C8 158.17(11) . ?
C7 Fe C8 40.38(10) . ?
C10 Fe C8 67.87(10) . ?
C4 Fe C8 110.23(9) . ?
C3 Fe C8 123.71(10) . ?
C9 Fe C8 40.23(10) . ?
C2 C1 C5 107.2(2) . y
C2 C1 C11 129.3(2) . y
C5 C1 C11 123.1(2) . y
C2 C1 Fe 70.20(14) . ?
C5 C1 Fe 69.74(14) . ?
C11 C1 Fe 120.12(17) . ?
C1 C2 C3 108.5(2) . y
C1 C2 Fe 68.78(14) . ?
C3 C2 Fe 70.68(14) . ?
C4 C3 C2 107.3(2) . y
C4 C3 Fe 69.77(14) . ?
C2 C3 Fe 68.71(14) . ?
C5 C4 C3 109.3(2) . y
C5 C4 Fe 69.00(15) . ?
C3 C4 Fe 69.96(14) . ?
C4 C5 C1 107.8(2) . y
C4 C5 Fe 71.06(15) . ?
C1 C5 Fe 68.57(14) . ?
C10 C6 C7 107.9(2) . y
C10 C6 C12 123.1(2) . y
C7 C6 C12 129.0(2) . y
C10 C6 Fe 70.37(13) . ?
C7 C6 Fe 70.09(13) . ?
C12 C6 Fe 124.19(17) . ?
C8 C7 C6 107.1(2) . y
C8 C7 Fe 70.72(14) . ?
C6 C7 Fe 68.46(13) . ?
C7 C8 C9 109.0(2) . y
C7 C8 Fe 68.89(14) . ?
C9 C8 Fe 69.89(14) . ?
C10 C9 C8 108.0(2) . y
C10 C9 Fe 69.11(13) . ?
C8 C9 Fe 69.88(14) . ?
C9 C10 C6 107.9(2) . y
C9 C10 Fe 70.59(14) . ?
C6 C10 Fe 68.38(13) . ?
O1 C11 N11 122.7(2) . y
O1 C11 C1 123.1(2) . y
N11 C11 C1 114.3(2) . y
O2 C12 N12 122.6(2) . y
O2 C12 C6 120.4(2) . y
N12 C12 C6 116.9(2) . y
C11 N11 C22 127.1(2) . y
C12 N12 C32 128.4(2) . y
C12 O2 Ag 107.05(14) . y
C12 O2 Ag 104.90(14) 3_654 y
Ag O2 Ag 120.87(6) 3_654 y
C22 N21 C26 118.8(2) . y
C22 N21 Ag 121.56(16) . y
C26 N21 Ag 118.85(15) . y
N21 C22 C23 122.9(2) . y
N21 C22 N11 114.2(2) . y
C23 C22 N11 122.9(2) . y
C24 C23 C22 117.8(2) . y
C23 C24 C25 119.6(2) . y
C26 C25 C24 119.9(2) . y
N21 C26 C25 120.9(2) . y
N21 C26 C27 116.4(2) . y
C25 C26 C27 122.7(2) . y
C32 N31 C36 118.2(2) . y
C32 N31 Ag 124.01(15) . y
C36 N31 Ag 117.38(15) . y
N31 C32 C33 123.2(2) . y
N31 C32 N12 119.6(2) . y
C33 C32 N12 117.2(2) . y
C32 C33 C34 118.4(2) . y
C35 C34 C33 118.9(2) . y
C34 C35 C36 120.3(2) . y
N31 C36 C35 120.9(2) . y
N31 C36 C37 117.1(2) . y
C35 C36 C37 122.0(2) . y
O4 S O3 115.95(13) . y
O4 S O5 115.23(15) . y
O3 S O5 112.40(12) . y
O4 S C99 103.45(12) . y
O3 S C99 104.26(12) . y
O5 S C99 103.56(14) . y
F3 C99 F1 107.0(2) . y
F3 C99 F2 108.0(2) . y
F1 C99 F2 107.7(2) . y
F3 C99 S 111.1(2) . y
F1 C99 S 112.29(17) . y
F2 C99 S 110.5(2) . y

loop_
_geom_bond_atom_site_label_1
_geom_bond_atom_site_label_2
_geom_bond_distance
_geom_bond_site_symmetry_2
_geom_bond_publ_flag
Ag N21 2.1768(19) . y
Ag N31 2.1998(19) . y
Ag O2 2.5605(16) . y
Ag O2 2.7178(17) 4_565 y
Fe C1 2.020(2) . ?
Fe C6 2.022(2) . ?
Fe C5 2.036(3) . ?
Fe C2 2.039(2) . ?
Fe C7 2.044(2) . ?
Fe C10 2.048(2) . ?
Fe C4 2.063(3) . ?
Fe C3 2.065(3) . ?
Fe C9 2.068(2) . ?
Fe C8 2.068(2) . ?
C1 C2 1.422(4) . y
C1 C5 1.443(3) . y
C1 C11 1.476(3) . y
C2 C3 1.424(3) . y
C3 C4 1.421(4) . y
C4 C5 1.400(4) . y
C6 C10 1.434(3) . y
C6 C7 1.439(3) . y
C6 C12 1.473(3) . y
C7 C8 1.419(3) . y
C8 C9 1.422(4) . y
C9 C10 1.418(3) . y
C11 O1 1.222(3) . y
C11 N11 1.376(3) . y
C12 O2 1.250(3) . y
C12 N12 1.355(3) . y
N11 C22 1.399(3) . y
N12 C32 1.412(3) . y
O2 Ag 2.7178(17) 3_654 ?
N21 C22 1.349(3) . y
N21 C26 1.360(3) . y
C22 C23 1.395(3) . y
C23 C24 1.384(3) . y
C24 C25 1.388(3) . y
C25 C26 1.383(3) . y
C26 C27 1.504(3) . y
N31 C32 1.347(3) . y
N31 C36 1.363(3) . y
C32 C33 1.384(3) . y
C33 C34 1.387(3) . y
C34 C35 1.378(4) . y
C35 C36 1.387(3) . y
C36 C37 1.497(3) . y
S O4 1.4251(18) . y
S O3 1.4443(18) . y
S O5 1.447(2) . y
S C99 1.829(3) . y
C99 F3 1.324(4) . y
C99 F1 1.331(3) . y
C99 F2 1.335(3) . y

loop_
_geom_hbond_atom_site_label_D
_geom_hbond_atom_site_label_H
_geom_hbond_atom_site_label_A
_geom_hbond_distance_DH
_geom_hbond_distance_HA
_geom_hbond_distance_DA
_geom_hbond_angle_DHA
_geom_hbond_site_symmetry_A
N12 H12 O3 0.81(3) 2.17(3) 2.956(3) 164(3) .
N11 H11 O2 0.78(3) 2.40(3) 3.150(3) 162(3) 4_565
C8 H8 O1 0.95 2.57 3.292(3) 133.2 3_554
C2 H2 O2 0.95 2.45 3.323(3) 152.7 4_565
